data_9013114
loop_
_publ_author_name
'Matsubara, S.'
'Miyawaki, R.'
'Kurosawa, M.'
'Suzuki, Y.'

_publ_section_title
;Watatsumiite, KNa2LiMn2V2Si8O24, a new mineral from the Tanohata mine, Iwate
 Prefecture, Japan Locality: metamorphosed manganese ore deposit, Tanohata
 mine, Iwate Prefecture, Japan
;
_journal_name_full 'Journal of Mineralogical and Petrological Sciences'
_journal_page_first 142
_journal_page_last 150
_journal_paper_doi 10.2465/jmps.98.142
_journal_volume 98
_journal_year 2003
_chemical_compound_source 'metamorphosed manganese ore deposit, Tanohata mine, Iwate Prefecture, Japan'
_chemical_formula_sum 'Ba0.05 K0.95 Li Mg0.431 Mn1.569 Na2 O24 Si8 Ti0.34 V1.66'
_chemical_name_mineral Watatsumiite
_space_group_IT_number 9
_symmetry_space_group_name_Hall 'C -2yc'
_symmetry_space_group_name_H-M 'C 1 c 1'
_cell_angle_alpha 90
_cell_angle_beta 115.32
_cell_angle_gamma 90
_cell_formula_units_Z 4
_cell_length_a 16.450
_cell_length_b 12.492
_cell_length_c 9.995
_cell_volume 1856.595
_database_code_amcsd 0013131
_exptl_crystal_density_diffrn 3.231
_cod_original_formula_sum '(K.95 Ba.05) Na2 Li (Mn1.569 Mg.431) (V1.66 Ti.34) Si8 O24'
_cod_database_code 9013114

loop_
_space_group_symop_operation_xyz
x,y,z
1/2+x,1/2+y,z
x,-y,1/2+z
1/2+x,1/2-y,1/2+z

loop_
_atom_site_aniso_label
_atom_site_aniso_U_11
_atom_site_aniso_U_22
_atom_site_aniso_U_33
_atom_site_aniso_U_12
_atom_site_aniso_U_13
_atom_site_aniso_U_23
K 0.01210 0.05370 0.01900 0.00250 0.00550 -0.00470
BaK 0.01210 0.05370 0.01900 0.00250 0.00550 -0.00470
Na1 0.01400 0.02500 0.02100 -0.00270 0.00910 -0.00260
Na2 0.01390 0.01780 0.01900 -0.00790 0.00680 -0.00840
Li 0.01500 0.02100 0.02200 0.00000 0.00700 0.01400
MnM1a 0.00880 0.01610 0.11660 0.00400 0.00500 0.00590
MgM1a 0.00880 0.01610 0.11660 0.00400 0.00500 0.00590
VM1 0.00600 0.01580 0.01360 0.00370 0.00520 0.00650
TiM1 0.00600 0.01580 0.01360 0.00370 0.00520 0.00650
MnM2a 0.00280 0.01470 0.00830 -0.00050 0.00210 -0.00460
MgM2a 0.00280 0.01470 0.00830 -0.00050 0.00210 -0.00460
VM2 0.00850 0.01490 0.00940 -0.00070 0.00370 -0.00290
TiM2 0.00850 0.01490 0.00940 -0.00070 0.00370 -0.00290
Si1 0.00520 0.00450 0.00750 -0.00020 0.00270 -0.00160
Si1a 0.00690 0.00790 0.00920 0.00040 0.00370 0.00230
Si2 0.00660 0.00650 0.00920 -0.00020 0.00340 0.00040
Si2a 0.00390 0.00650 0.00810 -0.00120 0.00130 -0.00180
Si3 0.00460 0.00820 0.00990 0.00060 0.00180 -0.00040
Si3a 0.00590 0.00550 0.00550 0.00010 0.00260 0.00130
Si4 0.00610 0.00450 0.00760 -0.00110 0.00320 -0.00060
Si4a 0.00530 0.00810 0.00870 0.00130 0.00280 0.00020
O1 0.01200 0.00900 0.01700 0.00700 0.00900 0.00000
O1a 0.00500 0.00700 0.00700 -0.00330 0.00010 0.00010
O2 0.01100 0.02200 0.01800 0.00100 0.00800 0.00000
O2a 0.00800 0.00000 0.01300 0.00210 0.00300 -0.00330
O3 0.01300 0.01000 0.01000 -0.00300 0.00600 -0.00400
O3a 0.01400 0.01600 0.01600 0.00000 0.00900 0.00500
O4 0.01230 0.02000 0.03500 0.00810 0.01390 0.02110
O4a 0.01570 0.01540 0.01650 -0.00140 0.00680 -0.00370
O5 0.00500 0.01400 0.01200 0.00400 0.00200 0.00400
O5a 0.01000 0.00500 0.01600 0.00030 0.00500 -0.00600
O6 0.00800 0.01000 0.01000 -0.00100 -0.00100 0.00500
O6a 0.00600 0.00600 0.02100 -0.00080 0.00500 -0.00200
O7 0.00800 0.01200 0.02100 0.00100 0.00800 0.00300
O7a 0.01800 0.00900 0.01800 0.01000 0.01100 0.00600
O8 0.00700 0.00300 0.01800 -0.00150 0.00500 0.00280
O8a 0.01200 0.01200 0.01200 0.00300 0.00900 0.00440
O9 0.00900 0.01600 0.01000 0.00500 0.00300 0.00370
O9a 0.00900 0.01900 0.00500 -0.00600 -0.00040 -0.00740
O10 0.01000 0.01800 0.01200 0.00100 0.00300 0.00300
O10a 0.00800 0.01200 0.01000 -0.00200 -0.00200 -0.00300
O11 0.00400 0.01300 0.01900 -0.00280 0.00400 0.00000
O11a 0.01000 0.00300 0.00800 -0.00220 0.00200 -0.00390
O12 0.01100 0.01000 0.01500 -0.00300 0.00800 -0.00100
O12a 0.01300 0.00500 0.01700 0.00000 0.01000 0.00100

loop_
_atom_site_label
_atom_site_fract_x
_atom_site_fract_y
_atom_site_fract_z
_atom_site_occupancy
_atom_site_U_iso_or_equiv
_atom_site_type_symbol
_atom_site_attached_hydrogens
K -0.00040 0.42412 0.24960 0.95000 0.02870 K 0
BaK -0.00040 0.42412 0.24960 0.05000 0.02870 Ba 0
Na1 0.26290 0.19660 0.30550 1.00000 0.01940 Na 0
Na2 -0.26490 -0.19750 -0.30640 1.00000 0.01710 Na 0
Li 0.49630 0.43480 0.24900 1.00000 0.01980 Li 0
MnM1a -0.34011 -0.31677 -0.09590 0.84600 0.01190 Mn 0
MgM1a -0.34011 -0.31677 -0.09590 0.15400 0.01190 Mg 0
VM1 0.34007 0.31650 0.09554 0.83000 0.01150 V 0
TiM1 0.34007 0.31650 0.09554 0.17000 0.01150 Ti 0
MnM2a -0.08659 -0.05667 -0.11019 0.72300 0.00870 Mn 0
MgM2a -0.08659 -0.05667 -0.11019 0.27700 0.00870 Mg 0
VM2 0.08647 0.05687 0.11034 0.83000 0.01100 V 0
TiM2 0.08647 0.05687 0.11034 0.17000 0.01100 Ti 0
Si1 0.14605 0.40656 0.06310 1.00000 0.00570 Si 0
Si1a -0.14623 -0.40574 -0.06360 1.00000 0.00790 Si 0
Si2 0.52314 0.22613 0.08400 1.00000 0.00740 Si 0
Si2a -0.52323 -0.22624 -0.08420 1.00000 0.00660 Si 0
Si3 0.76904 0.47440 0.10740 1.00000 0.00800 Si 0
Si3a -0.76895 -0.47445 -0.10680 1.00000 0.00560 Si 0
Si4 0.89541 0.15009 0.08380 1.00000 0.00600 Si 0
Si4a -0.89530 -0.15001 -0.08410 1.00000 0.00740 Si 0
O1 0.95400 0.04760 0.07330 1.00000 0.01200 O 0
O1a -0.95490 -0.04800 -0.07390 1.00000 0.00710 O 0
O2 0.45780 0.32660 0.06830 1.00000 0.01630 O 0
O2a -0.45740 -0.32800 -0.06870 1.00000 0.00760 O 0
O3 0.10900 0.16820 0.26150 1.00000 0.01020 O 0
O3a -0.10950 -0.16970 -0.26180 1.00000 0.01440 O 0
O4 0.37050 0.43250 0.22870 1.00000 0.02110 O 0
O4a -0.37840 -0.45470 -0.26740 1.00000 0.01590 O 0
O5 0.20670 0.07600 0.09370 1.00000 0.01080 O 0
O5a -0.20490 -0.07490 -0.09320 1.00000 0.01070 O 0
O6 0.71100 0.36600 0.04350 1.00000 0.01100 O 0
O6a -0.70860 -0.36720 -0.04060 1.00000 0.01120 O 0
O7 0.20940 0.30690 0.07520 1.00000 0.01330 O 0
O7a -0.20940 -0.30550 -0.07570 1.00000 0.01360 O 0
O8 0.83160 0.49120 0.01830 1.00000 0.00970 O 0
O8a -0.83000 -0.49340 -0.01660 1.00000 0.01050 O 0
O9 0.16100 0.44950 0.22850 1.00000 0.01230 O 0
O9a -0.15890 -0.44910 -0.22230 1.00000 0.01200 O 0
O10 0.39720 0.20880 0.25510 1.00000 0.01390 O 0
O10a -0.39550 -0.20730 -0.25750 1.00000 0.01170 O 0
O11 0.46220 0.11810 0.02500 1.00000 0.01240 O 0
O11a -0.45930 -0.11840 -0.02190 1.00000 0.00800 O 0
O12 0.92940 0.25610 0.03250 1.00000 0.01120 O 0
O12a -0.92940 -0.25960 -0.03090 1.00000 0.00990 O 0

loop_
_cod_changelog_entry_id
_cod_changelog_entry_author
_cod_changelog_entry_date
_cod_changelog_entry_text
1
;cod-tools version 3.8.0
Id: cif_guess_AMCSD_atom_types 9581 2023-05-17 12:35:41Z saulius
;
2023-05-23T09:20:50+03:00
;Derived atom types and hydrogen counts
from atom names that follow the AMCSD naming convention
(Wat == water, O-H == hydroxyl).
;

loop_
_cod_related_entry_id
_cod_related_entry_database
_cod_related_entry_code
1 AMCSD 0013131
